data_7710440
loop_
_publ_author_name
'Xu, Luonan'
'Xie, Zixi'
'Zenere, Katrina A.'
'Clegg, Jack K.'
'Kenny, Elise'
'Rijs, Nicole J.'
'Jameson, Guy N. L.'
'Kepert, Cameron J.'
'Powell, Benjamin J.'
'Neville, Suzanne M.'

_publ_section_title
;
 Co-existence of five- and six-coordinate iron(ii) species captured in a
 geometrically strained spin-crossover Hofmann framework
;
_journal_name_full 'Dalton Transactions'
_journal_paper_doi 10.1039/D2DT01371A
_journal_year 2022
_chemical_formula_moiety 'C42 H26 Fe3 N18 O2 Pt3, 2(C2 H6 O)'
_chemical_formula_sum 'C46 H38 Fe3 N18 O4 Pt3'
_chemical_formula_weight 1659.76
_chemical_name_systematic 1_100
_space_group_crystal_system triclinic
_space_group_IT_number 2
_space_group_name_Hall '-P 1'
_space_group_name_H-M_alt 'P -1'
_atom_sites_solution_hydrogens mixed
_audit_creation_date 2022-05-17
_audit_creation_method
;
Olex2 1.3
(compiled 2020.02.04 svn.rd84adfe8 for OlexSys, GUI svn.r6032)
;
_audit_update_record
;
2022-05-31 deposited with the CCDC.	2022-06-01 downloaded from the CCDC.
;
_cell_angle_alpha 96.397(2)
_cell_angle_beta 103.288(2)
_cell_angle_gamma 103.500(2)
_cell_formula_units_Z 1
_cell_length_a 7.3130(4)
_cell_length_b 13.2786(8)
_cell_length_c 14.4060(8)
_cell_measurement_reflns_used 9887
_cell_measurement_temperature 100.0
_cell_measurement_theta_max 26.59
_cell_measurement_theta_min 2.36
_cell_volume 1303.55(13)
_computing_cell_refinement 'APEX 3'
_computing_data_collection 'APEX 3'
_computing_data_reduction 'APEX 3'
_computing_molecular_graphics 'Olex2 1.3 (Dolomanov et al., 2009)'
_computing_publication_material 'Olex2 1.3 (Dolomanov et al., 2009)'
_computing_structure_refinement 'SHELXL 2018/3 (Sheldrick, 2015)'
_computing_structure_solution 'SHELXT 2014/5 (Sheldrick, 2014)'
_diffrn_ambient_temperature 100.0
_diffrn_measured_fraction_theta_full 0.999
_diffrn_measured_fraction_theta_max 0.999
_diffrn_measurement_device_type 'Bruker D8 QUEST'
_diffrn_measurement_method '\f and \w scans'
_diffrn_radiation_type MoK\a
_diffrn_radiation_wavelength 0.71073
_diffrn_reflns_av_R_equivalents 0.0850
_diffrn_reflns_av_unetI/netI 0.0430
_diffrn_reflns_Laue_measured_fraction_full 0.999
_diffrn_reflns_Laue_measured_fraction_max 0.999
_diffrn_reflns_limit_h_max 9
_diffrn_reflns_limit_h_min -9
_diffrn_reflns_limit_k_max 16
_diffrn_reflns_limit_k_min -16
_diffrn_reflns_limit_l_max 17
_diffrn_reflns_limit_l_min -18
_diffrn_reflns_number 38803
_diffrn_reflns_point_group_measured_fraction_full 0.999
_diffrn_reflns_point_group_measured_fraction_max 0.999
_diffrn_reflns_theta_full 25.242
_diffrn_reflns_theta_max 26.369
_diffrn_reflns_theta_min 2.359
_diffrn_source 'sealed X-ray tube'
_diffrn_standards_number 0
_exptl_absorpt_coefficient_mu 8.892
_exptl_absorpt_correction_T_max 0.263
_exptl_absorpt_correction_T_min 0.160
_exptl_absorpt_correction_type empirical
_exptl_absorpt_process_details 'SADABS - Bruker- v2018.1.0'
_exptl_crystal_colour 'dark red'
_exptl_crystal_colour_lustre clear
_exptl_crystal_colour_modifier dark
_exptl_crystal_colour_primary red
_exptl_crystal_density_diffrn 2.114
_exptl_crystal_description block
_exptl_crystal_F_000 784
_exptl_crystal_preparation 'vial-in-vial slow diffusion'
_exptl_crystal_size_max 0.27
_exptl_crystal_size_mid 0.18
_exptl_crystal_size_min 0.15
_exptl_transmission_factor_max 0.263
_exptl_transmission_factor_min 0.160
_refine_diff_density_max 3.049
_refine_diff_density_min -1.620
_refine_diff_density_rms 0.180
_refine_ls_extinction_method none
_refine_ls_goodness_of_fit_ref 1.045
_refine_ls_hydrogen_treatment constr
_refine_ls_matrix_type full
_refine_ls_number_parameters 340
_refine_ls_number_reflns 5312
_refine_ls_number_restraints 0
_refine_ls_restrained_S_all 1.045
_refine_ls_R_factor_all 0.0358
_refine_ls_R_factor_gt 0.0292
_refine_ls_shift/su_max 0.000
_refine_ls_shift/su_mean 0.000
_refine_ls_structure_factor_coef Fsqd
_refine_ls_weighting_details 'w=1/[\s^2^(Fo^2^)+(0.0256P)^2^+4.6076P] where P=(Fo^2^+2Fc^2^)/3'
_refine_ls_weighting_scheme calc
_refine_ls_wR_factor_gt 0.0669
_refine_ls_wR_factor_ref 0.0699
_reflns_Friedel_coverage 0.000
_reflns_number_gt 4711
_reflns_number_total 5312
_reflns_threshold_expression 'I > 2\s(I)'
_cod_data_source_file d2dt01371a2.cif
_cod_data_source_block 1_100
_cod_database_code 7710440
_shelx_shelxl_version_number 2018/3
_shelx_space_group_comment
;
The symmetry employed for this shelxl refinement is uniquely defined
by the following loop, which should always be used as a source of
symmetry information in preference to the above space-group names.
They are only intended as comments.
;
_shelx_estimated_absorpt_t_max 0.349
_shelx_estimated_absorpt_t_min 0.137
_exptl_absorpt_special_details
;
 Rint before absortion correction = 0.1745
 Rint after absortion correction = 0.0850
;
_olex2_refinement_description
;
1. Fixed Uiso
 At 1.2 times of:
  All C(H) groups, All C(H,H) groups
 At 1.5 times of:
  All C(H,H,H) groups, All O(H) groups, All O(H,H) groups
2.a Rotating group:
 O1(H1A,H1B)
2.b Secondary CH2 refined with riding coordinates:
 C22(H22A,H22B)
2.c Aromatic/amide H refined with riding coordinates:
 C7(H7), C8(H8), C11(H11), C19(H19), C10(H10), C18(H18), C20(H20), C15(H15),
 C21(H21), C14(H14), C13(H13)
2.d Idealised Me refined as rotating group:
 C23(H23A,H23B,H23C)
2.e Idealised tetrahedral OH refined as rotating group:
 O2(H2)
;
_olex2_submission_original_sample_id 1_100
_olex2_submission_special_instructions 'No special instructions were received'

loop_
_space_group_symop_operation_xyz
'x, y, z'
'-x, -y, -z'

loop_
_atom_site_label
_atom_site_type_symbol
_atom_site_fract_x
_atom_site_fract_y
_atom_site_fract_z
_atom_site_U_iso_or_equiv
_atom_site_adp_type
_atom_site_occupancy
_atom_site_site_symmetry_order
_atom_site_calc_flag
_atom_site_refinement_flags_posn
_atom_site_refinement_flags_adp
_atom_site_refinement_flags_occupancy
_atom_site_disorder_assembly
_atom_site_disorder_group
Pt1 Pt 1.43705(3) 0.26706(2) 0.08315(2) 0.00923(7) Uani 1 1 d . . . . .
Pt2 Pt 0.500000 0.000000 0.500000 0.01367(8) Uani 1 2 d S . P . .
Fe1 Fe 1.000000 0.500000 0.000000 0.0093(2) Uani 1 2 d S . P . .
Fe2 Fe 0.93672(11) 0.08389(6) 0.26218(6) 0.01369(16) Uani 1 1 d . . . . .
O1 O 0.8611(7) -0.0634(3) 0.1887(3) 0.0262(10) Uani 1 1 d . . . . .
H1A H 0.857366 -0.107480 0.229224 0.039 Uiso 1 1 d R U . . .
H1B H 0.953103 -0.072510 0.162254 0.039 Uiso 1 1 d R U . . .
N2 N 1.1435(6) 0.3945(3) 0.0035(3) 0.0113(9) Uani 1 1 d . . . . .
N1 N 0.7671(6) 0.3991(4) 0.0066(3) 0.0120(9) Uani 1 1 d . . . . .
N3 N 1.1311(7) 0.1539(4) 0.1847(3) 0.0171(10) Uani 1 1 d . . . . .
N7 N 1.0843(6) 0.5264(3) 0.1454(3) 0.0106(9) Uani 1 1 d . . . . .
C3 C 1.2429(8) 0.1939(4) 0.1468(4) 0.0141(11) Uani 1 1 d . . . . .
N4 N 0.7449(7) 0.1630(4) 0.1941(4) 0.0208(11) Uani 1 1 d . . . . .
N9 N 1.2087(8) 0.2272(4) 0.7184(4) 0.0233(11) Uani 1 1 d . . . . .
C4 C 0.6310(8) 0.1986(4) 0.1501(4) 0.0149(11) Uani 1 1 d . . . . .
O2 O 1.0626(7) -0.0800(4) 0.0559(4) 0.0406(12) Uani 1 1 d . . . . .
H2 H 0.996108 -0.103808 -0.001524 0.061 Uiso 1 1 calc R U . . .
C2 C 1.2484(7) 0.3433(4) 0.0263(4) 0.0124(10) Uani 1 1 d . . . . .
N8 N 1.2476(6) 0.4973(4) 0.4984(3) 0.0136(9) Uani 1 1 d . . . . .
N6 N 1.1786(7) 0.0837(4) 0.3733(4) 0.0233(11) Uani 1 1 d . . . . .
C1 C 0.6398(8) 0.3472(4) 0.0277(4) 0.0129(11) Uani 1 1 d . . . . .
C7 C 1.1555(8) 0.6254(4) 0.1960(4) 0.0161(11) Uani 1 1 d . . . . .
H7 H 1.162879 0.682668 0.161658 0.019 Uiso 1 1 calc R U . . .
N5 N 0.7626(7) 0.0511(4) 0.3587(4) 0.0240(12) Uani 1 1 d . . . . .
C5 C 0.6668(8) 0.0331(5) 0.4106(4) 0.0206(13) Uani 1 1 d . . . . .
C8 C 1.2179(8) 0.6461(4) 0.2957(4) 0.0189(12) Uani 1 1 d . . . . .
H8 H 1.269313 0.717000 0.328168 0.023 Uiso 1 1 calc R U . . .
C11 C 1.0705(8) 0.4474(4) 0.1967(4) 0.0133(11) Uani 1 1 d . . . . .
H11 H 1.016730 0.377248 0.162495 0.016 Uiso 1 1 calc R U . . .
C19 C 1.2944(9) 0.3215(5) 0.7734(4) 0.0229(13) Uani 1 1 d . . . . .
H19 H 1.334163 0.325106 0.841502 0.028 Uiso 1 1 calc R U . . .
C6 C 1.2968(8) 0.0547(5) 0.4207(4) 0.0188(12) Uani 1 1 d . . . . .
C10 C 1.1311(8) 0.4636(4) 0.2970(4) 0.0161(11) Uani 1 1 d . . . . .
H10 H 1.120925 0.405270 0.329988 0.019 Uiso 1 1 calc R U . . .
C9 C 1.2072(8) 0.5659(4) 0.3495(4) 0.0128(11) Uani 1 1 d . . . . .
C12 C 1.2729(8) 0.5847(4) 0.4575(4) 0.0139(11) Uani 1 1 d . . . . .
C18 C 1.3296(8) 0.4150(5) 0.7376(4) 0.0194(12) Uani 1 1 d . . . . .
H18 H 1.391137 0.480204 0.780347 0.023 Uiso 1 1 calc R U . . .
C22 C 1.2482(12) -0.1026(7) 0.0694(6) 0.0442(19) Uani 1 1 d . . . . .
H22A H 1.332464 -0.055256 0.038485 0.053 Uiso 1 1 calc R U . . .
H22B H 1.231304 -0.176142 0.039569 0.053 Uiso 1 1 calc R U . . .
C23 C 1.3392(12) -0.0862(7) 0.1754(6) 0.048(2) Uani 1 1 d . . . . .
H23A H 1.458155 -0.110152 0.186818 0.072 Uiso 1 1 calc R U . . .
H23B H 1.247407 -0.126432 0.206482 0.072 Uiso 1 1 calc R U . . .
H23C H 1.371820 -0.011277 0.202673 0.072 Uiso 1 1 calc R U . . .
C17 C 1.2731(8) 0.4115(5) 0.6384(4) 0.0169(11) Uani 1 1 d . . . . .
C20 C 1.1570(10) 0.2248(5) 0.6225(4) 0.0262(14) Uani 1 1 d . . . . .
H20 H 1.097618 0.158541 0.581301 0.031 Uiso 1 1 calc R U . . .
C15 C 1.3884(10) 0.6079(5) 0.6549(4) 0.0255(14) Uani 1 1 d . . . . .
H15 H 1.428997 0.613954 0.723273 0.031 Uiso 1 1 calc R U . . .
C21 C 1.1856(10) 0.3141(5) 0.5803(5) 0.0253(14) Uani 1 1 d . . . . .
H21 H 1.145263 0.308365 0.511907 0.030 Uiso 1 1 calc R U . . .
C16 C 1.3041(8) 0.5100(4) 0.5956(4) 0.0146(11) Uani 1 1 d . . . . .
C14 C 1.4116(10) 0.6972(5) 0.6110(4) 0.0298(15) Uani 1 1 d . . . . .
H14 H 1.466418 0.765312 0.649335 0.036 Uiso 1 1 calc R U . . .
C13 C 1.3539(10) 0.6851(5) 0.5111(4) 0.0259(14) Uani 1 1 d . . . . .
H13 H 1.369650 0.744644 0.479847 0.031 Uiso 1 1 calc R U . . .

loop_
_atom_site_aniso_label
_atom_site_aniso_U_11
_atom_site_aniso_U_22
_atom_site_aniso_U_33
_atom_site_aniso_U_23
_atom_site_aniso_U_13
_atom_site_aniso_U_12
Pt1 0.00981(10) 0.01053(11) 0.00969(10) 0.00639(7) 0.00370(7) 0.00395(7)
Pt2 0.01037(14) 0.02337(17) 0.01017(14) 0.00944(12) 0.00393(11) 0.00585(11)
Fe1 0.0101(5) 0.0114(5) 0.0088(5) 0.0062(4) 0.0034(4) 0.0044(4)
Fe2 0.0129(4) 0.0190(4) 0.0144(4) 0.0120(3) 0.0059(3) 0.0079(3)
O1 0.038(3) 0.020(2) 0.024(2) 0.0121(18) 0.015(2) 0.0044(19)
N2 0.015(2) 0.013(2) 0.007(2) 0.0047(17) 0.0049(17) 0.0037(18)
N1 0.011(2) 0.015(2) 0.011(2) 0.0053(18) 0.0023(17) 0.0049(18)
N3 0.016(2) 0.024(3) 0.017(2) 0.013(2) 0.0073(19) 0.008(2)
N7 0.008(2) 0.012(2) 0.014(2) 0.0039(18) 0.0038(17) 0.0034(17)
C3 0.013(3) 0.014(3) 0.017(3) 0.004(2) 0.002(2) 0.009(2)
N4 0.018(2) 0.029(3) 0.026(3) 0.017(2) 0.012(2) 0.015(2)
N9 0.034(3) 0.022(3) 0.019(3) 0.008(2) 0.012(2) 0.009(2)
C4 0.016(3) 0.014(3) 0.017(3) 0.005(2) 0.011(2) 0.001(2)
O2 0.039(3) 0.049(3) 0.028(3) 0.003(2) 0.004(2) 0.009(3)
C2 0.013(2) 0.015(3) 0.011(2) 0.005(2) 0.005(2) 0.003(2)
N8 0.014(2) 0.017(2) 0.009(2) 0.0039(18) 0.0013(17) 0.0040(18)
N6 0.015(2) 0.039(3) 0.021(3) 0.019(2) 0.009(2) 0.009(2)
C1 0.019(3) 0.014(3) 0.006(2) 0.002(2) 0.001(2) 0.007(2)
C7 0.015(3) 0.018(3) 0.017(3) 0.012(2) 0.004(2) 0.003(2)
N5 0.017(2) 0.042(3) 0.020(3) 0.018(2) 0.008(2) 0.013(2)
C5 0.015(3) 0.031(3) 0.018(3) 0.011(3) 0.001(2) 0.012(2)
C8 0.020(3) 0.013(3) 0.022(3) 0.002(2) 0.005(2) 0.001(2)
C11 0.016(3) 0.014(3) 0.009(2) 0.005(2) 0.003(2) 0.002(2)
C19 0.032(3) 0.026(3) 0.014(3) 0.010(2) 0.008(2) 0.009(3)
C6 0.016(3) 0.029(3) 0.016(3) 0.010(2) 0.008(2) 0.007(2)
C10 0.020(3) 0.016(3) 0.014(3) 0.008(2) 0.005(2) 0.006(2)
C9 0.015(3) 0.016(3) 0.008(2) 0.003(2) 0.004(2) 0.005(2)
C12 0.017(3) 0.015(3) 0.008(2) 0.002(2) 0.002(2) 0.002(2)
C18 0.022(3) 0.021(3) 0.012(3) 0.002(2) 0.001(2) 0.003(2)
C22 0.051(5) 0.050(5) 0.040(4) 0.007(4) 0.019(4) 0.021(4)
C23 0.045(5) 0.041(5) 0.056(5) 0.010(4) -0.002(4) 0.020(4)
C17 0.018(3) 0.025(3) 0.010(3) 0.003(2) 0.005(2) 0.007(2)
C20 0.041(4) 0.018(3) 0.017(3) 0.003(2) 0.007(3) 0.004(3)
C15 0.042(4) 0.021(3) 0.011(3) 0.007(2) 0.003(3) 0.006(3)
C21 0.039(4) 0.020(3) 0.020(3) 0.010(3) 0.010(3) 0.009(3)
C16 0.017(3) 0.021(3) 0.004(2) 0.002(2) 0.002(2) 0.004(2)
C14 0.047(4) 0.019(3) 0.013(3) -0.001(2) 0.001(3) -0.001(3)
C13 0.039(4) 0.020(3) 0.016(3) 0.008(2) 0.008(3) 0.000(3)

loop_
_atom_type_symbol
_atom_type_description
_atom_type_scat_dispersion_real
_atom_type_scat_dispersion_imag
_atom_type_scat_source
C C 0.0033 0.0016 'International Tables Vol C Tables 4.2.6.8 and 6.1.1.4'
H H 0.0000 0.0000 'International Tables Vol C Tables 4.2.6.8 and 6.1.1.4'
Fe Fe 0.3463 0.8444 'International Tables Vol C Tables 4.2.6.8 and 6.1.1.4'
N N 0.0061 0.0033 'International Tables Vol C Tables 4.2.6.8 and 6.1.1.4'
O O 0.0106 0.0060 'International Tables Vol C Tables 4.2.6.8 and 6.1.1.4'
Pt Pt -1.7033 8.3905 'International Tables Vol C Tables 4.2.6.8 and 6.1.1.4'

loop_
_geom_angle_atom_site_label_1
_geom_angle_atom_site_label_2
_geom_angle_atom_site_label_3
_geom_angle
_geom_angle_site_symmetry_1
_geom_angle_site_symmetry_3
_geom_angle_publ_flag
C3 Pt1 C1 176.2(2) . 1_655 ?
C4 Pt1 C3 90.2(2) 1_655 . ?
C4 Pt1 C1 89.1(2) 1_655 1_655 ?
C2 Pt1 C3 88.9(2) . . ?
C2 Pt1 C4 175.4(2) . 1_655 ?
C2 Pt1 C1 91.6(2) . 1_655 ?
C5 Pt2 C5 180.0 . 2_656 ?
C5 Pt2 C6 89.5(2) . 2_756 ?
C5 Pt2 C6 89.5(2) 2_656 1_455 ?
C5 Pt2 C6 90.5(2) 2_656 2_756 ?
C5 Pt2 C6 90.5(2) . 1_455 ?
C6 Pt2 C6 180.0(3) 2_756 1_455 ?
N2 Fe1 N2 180.00(19) . 2_765 ?
N2 Fe1 N7 87.19(17) 2_765 2_765 ?
N2 Fe1 N7 92.81(17) . 2_765 ?
N2 Fe1 N7 92.81(17) 2_765 . ?
N2 Fe1 N7 87.19(17) . . ?
N1 Fe1 N2 88.26(18) . 2_765 ?
N1 Fe1 N2 88.26(18) 2_765 . ?
N1 Fe1 N2 91.74(18) 2_765 2_765 ?
N1 Fe1 N2 91.74(18) . . ?
N1 Fe1 N1 180.0 2_765 . ?
N1 Fe1 N7 91.86(18) . 2_765 ?
N1 Fe1 N7 88.14(18) . . ?
N1 Fe1 N7 88.14(18) 2_765 2_765 ?
N1 Fe1 N7 91.86(18) 2_765 . ?
N7 Fe1 N7 180.0 . 2_765 ?
O1 Fe2 N3 97.92(19) . . ?
O1 Fe2 N4 108.2(2) . . ?
O1 Fe2 N6 102.1(2) . . ?
O1 Fe2 N5 95.9(2) . . ?
N4 Fe2 N3 87.08(18) . . ?
N4 Fe2 N6 149.7(2) . . ?
N4 Fe2 N5 88.88(19) . . ?
N6 Fe2 N3 88.61(18) . . ?
N6 Fe2 N5 88.24(19) . . ?
N5 Fe2 N3 166.2(2) . . ?
Fe2 O1 H1A 109.4 . . ?
Fe2 O1 H1B 109.3 . . ?
H1A O1 H1B 104.4 . . ?
C2 N2 Fe1 164.8(4) . . ?
C1 N1 Fe1 167.7(4) . . ?
C3 N3 Fe2 176.8(5) . . ?
C7 N7 Fe1 120.8(4) . . ?
C11 N7 Fe1 122.1(4) . . ?
C11 N7 C7 117.2(5) . . ?
N3 C3 Pt1 178.4(5) . . ?
C4 N4 Fe2 173.8(5) . . ?
C19 N9 C20 116.3(5) . . ?
N4 C4 Pt1 175.9(5) . 1_455 ?
C22 O2 H2 109.5 . . ?
N2 C2 Pt1 172.2(5) . . ?
C16 N8 C12 117.7(5) . . ?
C6 N6 Fe2 160.5(5) . . ?
N1 C1 Pt1 172.1(5) . 1_455 ?
N7 C7 H7 118.9 . . ?
N7 C7 C8 122.2(5) . . ?
C8 C7 H7 118.9 . . ?
C5 N5 Fe2 179.5(5) . . ?
N5 C5 Pt2 179.3(6) . . ?
C7 C8 H8 119.3 . . ?
C7 C8 C9 121.5(5) . . ?
C9 C8 H8 119.3 . . ?
N7 C11 H11 118.4 . . ?
N7 C11 C10 123.1(5) . . ?
C10 C11 H11 118.4 . . ?
N9 C19 H19 117.8 . . ?
N9 C19 C18 124.3(5) . . ?
C18 C19 H19 117.8 . . ?
N6 C6 Pt2 178.1(6) . 1_655 ?
C11 C10 H10 120.1 . . ?
C11 C10 C9 119.9(5) . . ?
C9 C10 H10 120.1 . . ?
C8 C9 C10 116.2(5) . . ?
C8 C9 C12 123.2(5) . . ?
C10 C9 C12 120.5(5) . . ?
N8 C12 C9 115.3(5) . . ?
N8 C12 C13 123.0(5) . . ?
C13 C12 C9 121.7(5) . . ?
C19 C18 H18 120.6 . . ?
C17 C18 C19 118.7(6) . . ?
C17 C18 H18 120.6 . . ?
O2 C22 H22A 110.1 . . ?
O2 C22 H22B 110.1 . . ?
O2 C22 C23 107.8(6) . . ?
H22A C22 H22B 108.5 . . ?
C23 C22 H22A 110.1 . . ?
C23 C22 H22B 110.1 . . ?
C22 C23 H23A 109.5 . . ?
C22 C23 H23B 109.5 . . ?
C22 C23 H23C 109.5 . . ?
H23A C23 H23B 109.5 . . ?
H23A C23 H23C 109.5 . . ?
H23B C23 H23C 109.5 . . ?
C18 C17 C16 121.2(5) . . ?
C21 C17 C18 117.7(6) . . ?
C21 C17 C16 121.1(5) . . ?
N9 C20 H20 118.3 . . ?
N9 C20 C21 123.4(6) . . ?
C21 C20 H20 118.3 . . ?
C16 C15 H15 120.9 . . ?
C16 C15 C14 118.2(5) . . ?
C14 C15 H15 120.9 . . ?
C17 C21 C20 119.5(6) . . ?
C17 C21 H21 120.2 . . ?
C20 C21 H21 120.2 . . ?
N8 C16 C17 116.2(5) . . ?
N8 C16 C15 123.1(5) . . ?
C15 C16 C17 120.7(5) . . ?
C15 C14 H14 120.4 . . ?
C13 C14 C15 119.2(6) . . ?
C13 C14 H14 120.4 . . ?
C12 C13 H13 120.6 . . ?
C14 C13 C12 118.8(6) . . ?
C14 C13 H13 120.6 . . ?

loop_
_geom_bond_atom_site_label_1
_geom_bond_atom_site_label_2
_geom_bond_distance
_geom_bond_site_symmetry_2
_geom_bond_publ_flag
Pt1 C3 1.988(6) . ?
Pt1 C4 1.984(6) 1_655 ?
Pt1 C2 1.979(5) . ?
Pt1 C1 1.991(6) 1_655 ?
Pt2 C5 1.985(6) . ?
Pt2 C5 1.985(6) 2_656 ?
Pt2 C6 1.988(6) 2_756 ?
Pt2 C6 1.988(6) 1_455 ?
Fe1 N2 1.935(4) . ?
Fe1 N2 1.935(4) 2_765 ?
Fe1 N1 1.935(4) 2_765 ?
Fe1 N1 1.935(4) . ?
Fe1 N7 2.008(4) 2_765 ?
Fe1 N7 2.008(4) . ?
Fe2 O1 2.004(4) . ?
Fe2 N3 2.115(5) . ?
Fe2 N4 2.078(5) . ?
Fe2 N6 2.096(5) . ?
Fe2 N5 2.106(5) . ?
O1 H1A 0.8711 . ?
O1 H1B 0.8708 . ?
N2 C2 1.156(7) . ?
N1 C1 1.145(7) . ?
N3 C3 1.148(7) . ?
N7 C7 1.350(7) . ?
N7 C11 1.347(7) . ?
N4 C4 1.152(7) . ?
N9 C19 1.332(8) . ?
N9 C20 1.341(8) . ?
O2 H2 0.8400 . ?
O2 C22 1.433(9) . ?
N8 C12 1.352(7) . ?
N8 C16 1.345(7) . ?
N6 C6 1.141(7) . ?
C7 H7 0.9500 . ?
C7 C8 1.378(8) . ?
N5 C5 1.144(8) . ?
C8 H8 0.9500 . ?
C8 C9 1.384(8) . ?
C11 H11 0.9500 . ?
C11 C10 1.387(7) . ?
C19 H19 0.9500 . ?
C19 C18 1.388(8) . ?
C10 H10 0.9500 . ?
C10 C9 1.397(8) . ?
C9 C12 1.493(7) . ?
C12 C13 1.384(8) . ?
C18 H18 0.9500 . ?
C18 C17 1.386(8) . ?
C22 H22A 0.9900 . ?
C22 H22B 0.9900 . ?
C22 C23 1.487(11) . ?
C23 H23A 0.9800 . ?
C23 H23B 0.9800 . ?
C23 H23C 0.9800 . ?
C17 C21 1.381(8) . ?
C17 C16 1.499(8) . ?
C20 H20 0.9500 . ?
C20 C21 1.386(8) . ?
C15 H15 0.9500 . ?
C15 C16 1.391(8) . ?
C15 C14 1.399(9) . ?
C21 H21 0.9500 . ?
C14 H14 0.9500 . ?
C14 C13 1.382(8) . ?
C13 H13 0.9500 . ?

loop_
_geom_torsion_atom_site_label_1
_geom_torsion_atom_site_label_2
_geom_torsion_atom_site_label_3
_geom_torsion_atom_site_label_4
_geom_torsion
_geom_torsion_site_symmetry_1
_geom_torsion_site_symmetry_2
_geom_torsion_site_symmetry_3
_geom_torsion_site_symmetry_4
_geom_torsion_publ_flag
Fe1 N7 C7 C8 -178.8(4) . . . . ?
Fe1 N7 C11 C10 178.8(4) . . . . ?
N7 C7 C8 C9 -1.2(9) . . . . ?
N7 C11 C10 C9 1.3(8) . . . . ?
N9 C19 C18 C17 -0.1(10) . . . . ?
N9 C20 C21 C17 0.6(10) . . . . ?
N8 C12 C13 C14 -0.1(10) . . . . ?
C7 N7 C11 C10 -2.1(8) . . . . ?
C7 C8 C9 C10 0.4(8) . . . . ?
C7 C8 C9 C12 -180.0(5) . . . . ?
C8 C9 C12 N8 178.5(5) . . . . ?
C8 C9 C12 C13 -1.5(9) . . . . ?
C11 N7 C7 C8 2.0(8) . . . . ?
C11 C10 C9 C8 -0.4(8) . . . . ?
C11 C10 C9 C12 179.9(5) . . . . ?
C19 N9 C20 C21 -1.1(10) . . . . ?
C19 C18 C17 C21 -0.4(9) . . . . ?
C19 C18 C17 C16 178.9(5) . . . . ?
C10 C9 C12 N8 -1.8(7) . . . . ?
C10 C9 C12 C13 178.1(6) . . . . ?
C9 C12 C13 C14 179.9(6) . . . . ?
C12 N8 C16 C17 179.8(5) . . . . ?
C12 N8 C16 C15 -0.8(8) . . . . ?
C18 C17 C21 C20 0.2(9) . . . . ?
C18 C17 C16 N8 178.6(5) . . . . ?
C18 C17 C16 C15 -0.8(9) . . . . ?
C20 N9 C19 C18 0.9(9) . . . . ?
C15 C14 C13 C12 0.6(11) . . . . ?
C21 C17 C16 N8 -2.0(8) . . . . ?
C21 C17 C16 C15 178.5(6) . . . . ?
C16 N8 C12 C9 -179.9(5) . . . . ?
C16 N8 C12 C13 0.2(8) . . . . ?
C16 C17 C21 C20 -179.1(6) . . . . ?
C16 C15 C14 C13 -1.2(10) . . . . ?
C14 C15 C16 N8 1.3(10) . . . . ?
C14 C15 C16 C17 -179.3(6) . . . . ?
